data_4514830
loop_
_publ_author_name
'Shon, Jong-Hwa'
'Sittel, Steven'
'Teets, Thomas S.'

_publ_section_title
;
 Synthesis and Characterization of Strong Cyclometalated Iridium
 Photoreductants for Application in Photocatalytic Aryl Bromide
 Hydrodebromination
;
_journal_issue 9
_journal_name_full 'ACS Catalysis'
_journal_page_first 8646
_journal_paper_doi 10.1021/acscatal.9b02759
_journal_volume 9
_journal_year 2019
_chemical_formula_sum 'C49 H55 Ir N6'
_chemical_formula_weight 920.19
_space_group_crystal_system monoclinic
_space_group_IT_number 14
_space_group_name_Hall '-P 2ybc'
_space_group_name_H-M_alt 'P 1 21/c 1'
_symmetry_space_group_name_Hall '-P 2ybc'
_symmetry_space_group_name_H-M 'P 1 21/c 1'
_atom_sites_solution_hydrogens geom
_audit_creation_method SHELXL-2014/7
_cell_angle_alpha 90
_cell_angle_beta 111.016(2)
_cell_angle_gamma 90
_cell_formula_units_Z 4
_cell_length_a 17.6455(16)
_cell_length_b 12.6291(11)
_cell_length_c 20.6034(18)
_cell_measurement_reflns_used 9839
_cell_measurement_temperature 123(2)
_cell_measurement_theta_max 27.52
_cell_measurement_theta_min 2.60
_cell_volume 4286.0(7)
_computing_cell_refinement 'Bruker SAINT'
_computing_data_collection 'Bruker APEX2'
_computing_data_reduction 'Bruker SAINT'
_computing_molecular_graphics 'Bruker SHELXTL'
_computing_publication_material 'Bruker SHELXTL'
_computing_structure_refinement 'SHELXL-2014/7 (Sheldrick, 2014)'
_computing_structure_solution 'SHELXS-97 (Sheldrick 2008)'
_diffrn_ambient_temperature 123(2)
_diffrn_measured_fraction_theta_full 0.998
_diffrn_measured_fraction_theta_max 0.992
_diffrn_measurement_device_type 'Bruker APEX-II CCD'
_diffrn_measurement_method '\f and \w scans'
_diffrn_radiation_type MoK\a
_diffrn_radiation_wavelength 0.71073
_diffrn_reflns_av_R_equivalents 0.0183
_diffrn_reflns_av_unetI/netI 0.0186
_diffrn_reflns_Laue_measured_fraction_full 0.998
_diffrn_reflns_Laue_measured_fraction_max 0.992
_diffrn_reflns_limit_h_max 22
_diffrn_reflns_limit_h_min -20
_diffrn_reflns_limit_k_max 16
_diffrn_reflns_limit_k_min -16
_diffrn_reflns_limit_l_max 26
_diffrn_reflns_limit_l_min -26
_diffrn_reflns_number 36866
_diffrn_reflns_point_group_measured_fraction_full 0.998
_diffrn_reflns_point_group_measured_fraction_max 0.992
_diffrn_reflns_theta_full 25.242
_diffrn_reflns_theta_max 27.543
_diffrn_reflns_theta_min 1.236
_exptl_absorpt_coefficient_mu 3.156
_exptl_absorpt_correction_T_max 0.7456
_exptl_absorpt_correction_T_min 0.5024
_exptl_absorpt_correction_type multi-scan
_exptl_absorpt_process_details sadabs
_exptl_crystal_colour orange
_exptl_crystal_density_diffrn 1.426
_exptl_crystal_description block
_exptl_crystal_F_000 1872
_exptl_crystal_size_max 0.350
_exptl_crystal_size_mid 0.170
_exptl_crystal_size_min 0.090
_refine_diff_density_max 2.147
_refine_diff_density_min -1.066
_refine_diff_density_rms 0.084
_refine_ls_extinction_method none
_refine_ls_goodness_of_fit_ref 1.094
_refine_ls_hydrogen_treatment constr
_refine_ls_matrix_type full
_refine_ls_number_parameters 515
_refine_ls_number_reflns 9817
_refine_ls_number_restraints 0
_refine_ls_restrained_S_all 1.094
_refine_ls_R_factor_all 0.0274
_refine_ls_R_factor_gt 0.0223
_refine_ls_shift/su_max 0.003
_refine_ls_shift/su_mean 0.000
_refine_ls_structure_factor_coef Fsqd
_refine_ls_weighting_details 'w=1/[\s^2^(Fo^2^)+(0.0198P)^2^+7.3129P] where P=(Fo^2^+2Fc^2^)/3'
_refine_ls_weighting_scheme calc
_refine_ls_wR_factor_gt 0.0508
_refine_ls_wR_factor_ref 0.0532
_reflns_Friedel_coverage 0.000
_reflns_number_gt 8788
_reflns_number_total 9817
_reflns_threshold_expression 'I > 2\s(I)'
_cod_data_source_file cs9b02759_si_005.cif
_cod_data_source_block js14
_cod_database_code 4514830
_shelx_shelxl_version_number 2014/7
_shelx_space_group_comment
; 
The symmetry employed for this shelxl refinement is uniquely defined 
by the following loop, which should always be used as a source of 
symmetry information in preference to the above space-group names. 
They are only intended as comments. 
;
_shelx_estimated_absorpt_t_min 0.405
_shelx_estimated_absorpt_t_max 0.764

loop_
_space_group_symop_operation_xyz
'x, y, z'
'-x, y+1/2, -z+1/2'
'-x, -y, -z'
'x, -y-1/2, z-1/2'

loop_
_atom_site_label
_atom_site_type_symbol
_atom_site_fract_x
_atom_site_fract_y
_atom_site_fract_z
_atom_site_U_iso_or_equiv
_atom_site_adp_type
_atom_site_occupancy
_atom_site_site_symmetry_order
_atom_site_calc_flag
_atom_site_refinement_flags_posn
_atom_site_refinement_flags_adp
Ir1 Ir 0.24587(2) 0.68218(2) 0.28146(2) 0.01190(3) Uani 1 1 d . .
N1 N 0.15067(12) 0.78582(16) 0.24917(10) 0.0139(4) Uani 1 1 d . .
N2 N 0.34514(13) 0.58818(16) 0.32842(10) 0.0147(4) Uani 1 1 d . .
N3 N 0.17294(13) 0.57351(16) 0.20042(10) 0.0153(4) Uani 1 1 d . .
N4 N 0.30066(13) 0.72131(17) 0.20295(10) 0.0162(4) Uani 1 1 d . .
N5 N 0.05470(14) 0.59499(19) 0.10127(12) 0.0231(5) Uani 1 1 d . .
N6 N 0.28984(14) 0.74063(19) 0.08542(11) 0.0214(5) Uani 1 1 d . .
C1 C 0.01401(19) 0.6324(3) 0.03045(15) 0.0335(7) Uani 1 1 d . .
H1A H 0.0049 0.7089 0.0309 0.050 Uiso 1 1 calc R U
H1B H -0.0383 0.5961 0.0098 0.050 Uiso 1 1 calc R U
H1C H 0.0480 0.6173 0.0029 0.050 Uiso 1 1 calc R U
C2 C 0.00135(18) 0.5687(3) 0.13832(17) 0.0337(7) Uani 1 1 d . .
H2A H 0.0336 0.5575 0.1876 0.051 Uiso 1 1 calc R U
H2B H -0.0288 0.5040 0.1187 0.051 Uiso 1 1 calc R U
H2C H -0.0369 0.6270 0.1337 0.051 Uiso 1 1 calc R U
C3 C 0.13500(15) 0.6213(2) 0.13722(12) 0.0161(5) Uani 1 1 d . .
C4 C 0.17326(15) 0.6923(2) 0.10824(12) 0.0172(5) Uani 1 1 d . .
H4 H 0.1409 0.7285 0.0672 0.021 Uiso 1 1 calc R U
C5 C 0.25778(15) 0.7152(2) 0.13561(12) 0.0151(5) Uani 1 1 d . .
C6 C 0.25103(18) 0.7021(2) 0.01396(14) 0.0257(6) Uani 1 1 d . .
H6A H 0.2274 0.6321 0.0146 0.039 Uiso 1 1 calc R U
H6B H 0.2916 0.6971 -0.0082 0.039 Uiso 1 1 calc R U
H6C H 0.2081 0.7515 -0.0123 0.039 Uiso 1 1 calc R U
C7 C 0.35680(18) 0.8128(2) 0.09537(15) 0.0262(6) Uani 1 1 d . .
H7A H 0.3618 0.8606 0.1342 0.039 Uiso 1 1 calc R U
H7B H 0.3468 0.8543 0.0529 0.039 Uiso 1 1 calc R U
H7C H 0.4072 0.7723 0.1058 0.039 Uiso 1 1 calc R U
C12 C 0.14340(16) 0.8656(2) 0.20364(12) 0.0167(5) Uani 1 1 d . .
H12 H 0.1836 0.8735 0.1832 0.020 Uiso 1 1 calc R U
C13 C 0.07920(17) 0.9360(2) 0.18587(13) 0.0224(6) Uani 1 1 d . .
H13 H 0.0756 0.9919 0.1540 0.027 Uiso 1 1 calc R U
C14 C 0.02004(17) 0.9242(2) 0.21513(14) 0.0250(6) Uani 1 1 d . .
H14 H -0.0255 0.9704 0.2024 0.030 Uiso 1 1 calc R U
C15 C 0.02834(17) 0.8445(2) 0.26287(14) 0.0225(6) Uani 1 1 d . .
H15 H -0.0114 0.8358 0.2836 0.027 Uiso 1 1 calc R U
C16 C 0.09516(15) 0.7767(2) 0.28075(12) 0.0158(5) Uani 1 1 d . .
C21 C 0.18938(15) 0.64318(19) 0.34677(12) 0.0139(5) Uani 1 1 d . .
C22 C 0.21339(16) 0.56849(19) 0.40144(12) 0.0172(5) Uani 1 1 d . .
H22 H 0.2647 0.5349 0.4126 0.021 Uiso 1 1 calc R U
C23 C 0.16526(17) 0.5420(2) 0.43950(12) 0.0188(5) Uani 1 1 d . .
C24 C 0.09155(17) 0.5960(2) 0.42532(13) 0.0207(5) Uani 1 1 d . .
H24 H 0.0582 0.5797 0.4513 0.025 Uiso 1 1 calc R U
C25 C 0.06676(16) 0.6729(2) 0.37390(13) 0.0187(5) Uani 1 1 d . .
H25 H 0.0173 0.7101 0.3655 0.022 Uiso 1 1 calc R U
C26 C 0.11500(15) 0.69546(19) 0.33449(12) 0.0152(5) Uani 1 1 d . .
C32 C 0.35837(16) 0.4913(2) 0.30693(13) 0.0178(5) Uani 1 1 d . .
H32 H 0.3193 0.4631 0.2658 0.021 Uiso 1 1 calc R U
C33 C 0.42603(17) 0.4316(2) 0.34201(14) 0.0241(6) Uani 1 1 d . .
H33 H 0.4328 0.3630 0.3260 0.029 Uiso 1 1 calc R U
C34 C 0.48393(18) 0.4737(2) 0.40120(15) 0.0297(7) Uani 1 1 d . .
H34 H 0.5308 0.4339 0.4269 0.036 Uiso 1 1 calc R U
C35 C 0.47273(17) 0.5739(2) 0.42231(14) 0.0260(6) Uani 1 1 d . .
H35 H 0.5130 0.6043 0.4619 0.031 Uiso 1 1 calc R U
C36 C 0.40307(16) 0.6310(2) 0.38627(13) 0.0174(5) Uani 1 1 d . .
C41 C 0.31322(15) 0.78224(19) 0.35557(12) 0.0140(5) Uani 1 1 d . .
C42 C 0.29524(15) 0.88693(19) 0.36751(12) 0.0163(5) Uani 1 1 d . .
H42 H 0.2475 0.9186 0.3357 0.020 Uiso 1 1 calc R U
C43 C 0.34392(15) 0.9466(2) 0.42367(13) 0.0172(5) Uani 1 1 d . .
C44 C 0.41528(16) 0.8997(2) 0.46960(14) 0.0216(5) Uani 1 1 d . .
H44 H 0.4498 0.9389 0.5082 0.026 Uiso 1 1 calc R U
C45 C 0.43562(16) 0.7970(2) 0.45903(13) 0.0197(5) Uani 1 1 d . .
H45 H 0.4841 0.7663 0.4903 0.024 Uiso 1 1 calc R U
C46 C 0.38525(15) 0.7382(2) 0.40268(12) 0.0164(5) Uani 1 1 d . .
C51 C 0.16846(15) 0.4631(2) 0.20180(13) 0.0182(5) Uani 1 1 d . .
C52 C 0.1623(2) 0.4012(2) 0.14383(15) 0.0372(8) Uani 1 1 d . .
H52 H 0.1575 0.4347 0.1012 0.045 Uiso 1 1 calc R U
C53 C 0.1631(3) 0.2914(3) 0.14774(18) 0.0551(12) Uani 1 1 d . .
H53 H 0.1578 0.2512 0.1074 0.066 Uiso 1 1 calc R U
C54 C 0.1715(2) 0.2392(2) 0.20880(17) 0.0398(8) Uani 1 1 d . .
H54 H 0.1732 0.1641 0.2112 0.048 Uiso 1 1 calc R U
C55 C 0.17726(18) 0.2989(2) 0.26595(16) 0.0264(6) Uani 1 1 d . .
H55 H 0.1831 0.2645 0.3085 0.032 Uiso 1 1 calc R U
C56 C 0.17472(16) 0.4085(2) 0.26279(14) 0.0214(5) Uani 1 1 d . .
H56 H 0.1773 0.4476 0.3029 0.026 Uiso 1 1 calc R U
C61 C 0.38711(16) 0.7168(2) 0.22653(13) 0.0210(5) Uani 1 1 d . .
C62 C 0.42631(19) 0.6320(3) 0.20818(16) 0.0296(6) Uani 1 1 d . .
H62 H 0.3952 0.5783 0.1781 0.036 Uiso 1 1 calc R U
C63 C 0.5105(2) 0.6259(3) 0.2337(2) 0.0450(9) Uani 1 1 d . .
H63 H 0.5365 0.5682 0.2206 0.054 Uiso 1 1 calc R U
C64 C 0.5566(2) 0.7024(4) 0.2777(2) 0.0504(11) Uani 1 1 d . .
H64 H 0.6142 0.6976 0.2952 0.060 Uiso 1 1 calc R U
C65 C 0.5187(2) 0.7860(3) 0.29599(17) 0.0425(9) Uani 1 1 d . .
H65 H 0.5504 0.8391 0.3263 0.051 Uiso 1 1 calc R U
C66 C 0.43462(18) 0.7941(3) 0.27080(14) 0.0296(7) Uani 1 1 d . .
H66 H 0.4094 0.8526 0.2838 0.036 Uiso 1 1 calc R U
C101 C 0.18775(18) 0.4515(2) 0.49293(14) 0.0241(6) Uani 1 1 d . .
C102 C 0.1847(2) 0.4910(2) 0.56254(14) 0.0305(7) Uani 1 1 d . .
H10A H 0.2002 0.4333 0.5966 0.046 Uiso 1 1 calc R U
H10B H 0.1295 0.5145 0.5559 0.046 Uiso 1 1 calc R U
H10C H 0.2225 0.5503 0.5795 0.046 Uiso 1 1 calc R U
C103 C 0.2726(2) 0.4060(2) 0.50621(15) 0.0320(7) Uani 1 1 d . .
H10D H 0.2748 0.3767 0.4629 0.048 Uiso 1 1 calc R U
H10E H 0.2841 0.3498 0.5413 0.048 Uiso 1 1 calc R U
H10F H 0.3132 0.4623 0.5230 0.048 Uiso 1 1 calc R U
C104 C 0.1256(2) 0.3621(2) 0.46439(16) 0.0378(8) Uani 1 1 d . .
H10G H 0.1252 0.3402 0.4186 0.057 Uiso 1 1 calc R U
H10H H 0.0715 0.3874 0.4600 0.057 Uiso 1 1 calc R U
H10I H 0.1405 0.3016 0.4963 0.057 Uiso 1 1 calc R U
C201 C 0.32073(16) 1.0609(2) 0.43496(14) 0.0207(5) Uani 1 1 d . .
C202 C 0.35577(19) 1.1357(2) 0.39404(16) 0.0289(6) Uani 1 1 d . .
H20A H 0.4146 1.1256 0.4092 0.043 Uiso 1 1 calc R U
H20B H 0.3441 1.2092 0.4025 0.043 Uiso 1 1 calc R U
H20C H 0.3309 1.1201 0.3443 0.043 Uiso 1 1 calc R U
C203 C 0.22815(17) 1.0749(2) 0.40937(16) 0.0279(6) Uani 1 1 d . .
H20D H 0.2052 1.0649 0.3589 0.042 Uiso 1 1 calc R U
H20E H 0.2153 1.1463 0.4209 0.042 Uiso 1 1 calc R U
H20F H 0.2049 1.0225 0.4320 0.042 Uiso 1 1 calc R U
C204 C 0.35487(19) 1.0911(2) 0.51248(15) 0.0294(6) Uani 1 1 d . .
H20G H 0.3354 1.0406 0.5391 0.044 Uiso 1 1 calc R U
H20H H 0.3366 1.1625 0.5184 0.044 Uiso 1 1 calc R U
H20I H 0.4143 1.0894 0.5293 0.044 Uiso 1 1 calc R U

loop_
_atom_site_aniso_label
_atom_site_aniso_U_11
_atom_site_aniso_U_22
_atom_site_aniso_U_33
_atom_site_aniso_U_23
_atom_site_aniso_U_13
_atom_site_aniso_U_12
Ir1 0.01389(5) 0.01094(5) 0.01100(5) 0.00001(3) 0.00461(3) 0.00058(4)
N1 0.0155(10) 0.0132(10) 0.0124(9) -0.0012(7) 0.0041(8) 0.0009(8)
N2 0.0175(11) 0.0128(10) 0.0155(9) 0.0012(8) 0.0080(8) 0.0016(8)
N3 0.0181(11) 0.0144(10) 0.0128(9) -0.0022(8) 0.0049(8) -0.0021(8)
N4 0.0184(11) 0.0175(10) 0.0150(10) 0.0030(8) 0.0087(8) 0.0017(8)
N5 0.0187(12) 0.0234(12) 0.0217(11) 0.0023(9) 0.0005(9) -0.0009(9)
N6 0.0229(12) 0.0269(12) 0.0171(10) 0.0017(9) 0.0106(9) -0.0015(9)
C1 0.0266(16) 0.0312(16) 0.0285(15) 0.0037(13) -0.0074(12) -0.0026(13)
C2 0.0192(15) 0.0364(18) 0.0425(18) 0.0020(14) 0.0073(13) -0.0032(13)
C3 0.0186(13) 0.0157(12) 0.0139(11) -0.0028(9) 0.0057(9) 0.0023(10)
C4 0.0205(13) 0.0218(13) 0.0094(10) 0.0035(9) 0.0054(9) 0.0023(10)
C5 0.0143(12) 0.0187(12) 0.0159(11) -0.0019(9) 0.0098(9) 0.0011(9)
C6 0.0329(16) 0.0294(16) 0.0177(13) 0.0035(11) 0.0125(11) 0.0012(12)
C7 0.0261(15) 0.0297(15) 0.0252(14) 0.0094(12) 0.0122(11) -0.0005(12)
C12 0.0187(13) 0.0156(12) 0.0161(11) -0.0002(9) 0.0067(10) 0.0014(10)
C13 0.0290(15) 0.0190(13) 0.0196(12) 0.0062(10) 0.0093(11) 0.0067(11)
C14 0.0246(15) 0.0253(14) 0.0247(13) 0.0048(11) 0.0085(11) 0.0115(11)
C15 0.0219(14) 0.0260(14) 0.0223(13) 0.0035(10) 0.0113(11) 0.0061(11)
C16 0.0158(12) 0.0158(12) 0.0145(11) -0.0025(9) 0.0039(9) -0.0014(9)
C21 0.0190(12) 0.0106(11) 0.0124(11) -0.0043(9) 0.0062(9) -0.0019(9)
C22 0.0223(13) 0.0125(12) 0.0168(11) -0.0015(9) 0.0071(10) 0.0009(10)
C23 0.0297(14) 0.0131(12) 0.0141(11) -0.0013(9) 0.0085(10) -0.0037(10)
C24 0.0279(15) 0.0195(13) 0.0190(12) -0.0027(10) 0.0135(11) -0.0054(11)
C25 0.0181(13) 0.0192(13) 0.0202(12) -0.0030(10) 0.0086(10) -0.0013(10)
C26 0.0170(12) 0.0145(12) 0.0136(11) -0.0025(9) 0.0049(9) -0.0022(9)
C32 0.0200(13) 0.0158(12) 0.0188(12) -0.0015(9) 0.0084(10) 0.0002(10)
C33 0.0273(15) 0.0174(13) 0.0287(14) -0.0015(10) 0.0114(12) 0.0072(11)
C34 0.0256(15) 0.0253(15) 0.0314(15) -0.0003(12) 0.0020(12) 0.0124(12)
C35 0.0243(15) 0.0238(14) 0.0238(13) -0.0044(11) 0.0012(11) 0.0060(11)
C36 0.0193(13) 0.0155(12) 0.0174(12) -0.0002(9) 0.0066(10) 0.0004(10)
C41 0.0150(12) 0.0158(11) 0.0122(11) 0.0009(9) 0.0062(9) -0.0009(9)
C42 0.0178(12) 0.0154(12) 0.0149(11) 0.0025(9) 0.0046(9) 0.0025(10)
C43 0.0179(13) 0.0131(12) 0.0205(12) -0.0018(9) 0.0066(10) -0.0009(10)
C44 0.0191(13) 0.0182(13) 0.0230(13) -0.0043(10) 0.0022(10) -0.0029(10)
C45 0.0163(13) 0.0205(13) 0.0177(12) -0.0004(10) 0.0005(10) 0.0016(10)
C46 0.0178(13) 0.0155(12) 0.0152(11) 0.0006(9) 0.0052(10) 0.0006(10)
C51 0.0169(13) 0.0166(12) 0.0184(12) -0.0032(10) 0.0030(10) 0.0005(10)
C52 0.065(2) 0.0242(15) 0.0170(13) -0.0028(11) 0.0088(14) 0.0115(15)
C53 0.097(3) 0.0253(17) 0.0300(17) -0.0119(14) 0.0075(19) 0.0168(19)
C54 0.055(2) 0.0155(14) 0.0369(17) -0.0046(12) 0.0018(16) 0.0046(14)
C55 0.0275(15) 0.0185(14) 0.0309(15) 0.0027(11) 0.0077(12) -0.0030(11)
C56 0.0241(14) 0.0178(13) 0.0238(13) -0.0027(10) 0.0104(11) -0.0039(11)
C61 0.0189(13) 0.0284(14) 0.0172(12) 0.0082(10) 0.0085(10) 0.0006(11)
C62 0.0281(16) 0.0305(16) 0.0349(16) 0.0110(13) 0.0169(13) 0.0077(13)
C63 0.0328(19) 0.052(2) 0.058(2) 0.0269(19) 0.0264(17) 0.0179(17)
C64 0.0176(16) 0.082(3) 0.048(2) 0.032(2) 0.0081(15) 0.0016(18)
C65 0.0263(17) 0.071(3) 0.0256(15) 0.0100(16) 0.0037(13) -0.0181(17)
C66 0.0250(15) 0.0424(18) 0.0213(13) 0.0037(12) 0.0080(12) -0.0094(13)
C101 0.0380(16) 0.0171(13) 0.0196(12) 0.0037(10) 0.0131(12) -0.0013(12)
C102 0.0457(19) 0.0291(16) 0.0196(13) 0.0034(11) 0.0154(13) -0.0020(13)
C103 0.051(2) 0.0206(14) 0.0274(15) 0.0101(12) 0.0179(14) 0.0098(13)
C104 0.059(2) 0.0219(15) 0.0296(16) 0.0034(12) 0.0126(15) -0.0124(15)
C201 0.0218(14) 0.0132(12) 0.0240(13) -0.0045(10) 0.0044(11) 0.0001(10)
C202 0.0327(17) 0.0152(13) 0.0361(16) 0.0005(12) 0.0092(13) -0.0018(12)
C203 0.0249(15) 0.0182(14) 0.0384(16) -0.0061(12) 0.0087(12) 0.0035(11)
C204 0.0354(17) 0.0217(14) 0.0276(14) -0.0097(11) 0.0070(12) 0.0033(12)

loop_
_atom_type_symbol
_atom_type_description
_atom_type_scat_dispersion_real
_atom_type_scat_dispersion_imag
_atom_type_scat_source
C C 0.0033 0.0016 'International Tables Vol C Tables 4.2.6.8 and 6.1.1.4'
H H 0.0000 0.0000 'International Tables Vol C Tables 4.2.6.8 and 6.1.1.4'
N N 0.0061 0.0033 'International Tables Vol C Tables 4.2.6.8 and 6.1.1.4'
Ir Ir -1.4442 7.9887 'International Tables Vol C Tables 4.2.6.8 and 6.1.1.4'

loop_
_geom_angle_atom_site_label_1
_geom_angle_atom_site_label_2
_geom_angle_atom_site_label_3
_geom_angle
C21 Ir1 C41 86.87(9)
C21 Ir1 N1 80.04(9)
C41 Ir1 N1 92.16(9)
C21 Ir1 N2 95.02(9)
C41 Ir1 N2 80.39(9)
N1 Ir1 N2 171.33(8)
C21 Ir1 N3 93.45(9)
C41 Ir1 N3 179.68(9)
N1 Ir1 N3 87.90(8)
N2 Ir1 N3 99.57(8)
C21 Ir1 N4 175.90(9)
C41 Ir1 N4 96.91(9)
N1 Ir1 N4 98.18(8)
N2 Ir1 N4 87.19(8)
N3 Ir1 N4 82.77(8)
C12 N1 C16 119.3(2)
C12 N1 Ir1 124.47(17)
C16 N1 Ir1 116.02(16)
C32 N2 C36 118.6(2)
C32 N2 Ir1 126.12(17)
C36 N2 Ir1 115.22(16)
C3 N3 C51 116.5(2)
C3 N3 Ir1 113.70(16)
C51 N3 Ir1 129.23(16)
C5 N4 C61 119.6(2)
C5 N4 Ir1 121.14(17)
C61 N4 Ir1 115.80(15)
C3 N5 C2 120.5(2)
C3 N5 C1 120.1(2)
C2 N5 C1 115.0(2)
C5 N6 C7 124.9(2)
C5 N6 C6 120.3(2)
C7 N6 C6 114.5(2)
N5 C1 H1A 109.5
N5 C1 H1B 109.5
H1A C1 H1B 109.5
N5 C1 H1C 109.5
H1A C1 H1C 109.5
H1B C1 H1C 109.5
N5 C2 H2A 109.5
N5 C2 H2B 109.5
H2A C2 H2B 109.5
N5 C2 H2C 109.5
H2A C2 H2C 109.5
H2B C2 H2C 109.5
N3 C3 C4 123.2(2)
N3 C3 N5 117.4(2)
C4 C3 N5 119.4(2)
C3 C4 C5 124.5(2)
C3 C4 H4 117.8
C5 C4 H4 117.8
N4 C5 N6 122.5(2)
N4 C5 C4 123.5(2)
N6 C5 C4 113.8(2)
N6 C6 H6A 109.5
N6 C6 H6B 109.5
H6A C6 H6B 109.5
N6 C6 H6C 109.5
H6A C6 H6C 109.5
H6B C6 H6C 109.5
N6 C7 H7A 109.5
N6 C7 H7B 109.5
H7A C7 H7B 109.5
N6 C7 H7C 109.5
H7A C7 H7C 109.5
H7B C7 H7C 109.5
N1 C12 C13 121.9(2)
N1 C12 H12 119.0
C13 C12 H12 119.0
C12 C13 C14 119.2(2)
C12 C13 H13 120.4
C14 C13 H13 120.4
C15 C14 C13 119.0(2)
C15 C14 H14 120.5
C13 C14 H14 120.5
C14 C15 C16 120.0(3)
C14 C15 H15 120.0
C16 C15 H15 120.0
N1 C16 C15 120.4(2)
N1 C16 C26 113.9(2)
C15 C16 C26 125.6(2)
C26 C21 C22 116.7(2)
C26 C21 Ir1 114.86(17)
C22 C21 Ir1 128.37(19)
C23 C22 C21 122.8(2)
C23 C22 H22 118.6
C21 C22 H22 118.6
C22 C23 C24 118.3(2)
C22 C23 C101 122.0(2)
C24 C23 C101 119.5(2)
C25 C24 C23 120.9(2)
C25 C24 H24 119.5
C23 C24 H24 119.5
C24 C25 C26 119.6(2)
C24 C25 H25 120.2
C26 C25 H25 120.2
C25 C26 C21 121.4(2)
C25 C26 C16 123.6(2)
C21 C26 C16 114.9(2)
N2 C32 C33 122.9(2)
N2 C32 H32 118.5
C33 C32 H32 118.5
C32 C33 C34 118.6(2)
C32 C33 H33 120.7
C34 C33 H33 120.7
C35 C34 C33 119.2(3)
C35 C34 H34 120.4
C33 C34 H34 120.4
C34 C35 C36 120.6(3)
C34 C35 H35 119.7
C36 C35 H35 119.7
N2 C36 C35 120.0(2)
N2 C36 C46 114.3(2)
C35 C36 C46 125.6(2)
C42 C41 C46 117.2(2)
C42 C41 Ir1 128.10(18)
C46 C41 Ir1 114.64(18)
C43 C42 C41 123.1(2)
C43 C42 H42 118.4
C41 C42 H42 118.4
C42 C43 C44 118.0(2)
C42 C43 C201 121.0(2)
C44 C43 C201 121.0(2)
C45 C44 C43 120.6(2)
C45 C44 H44 119.7
C43 C44 H44 119.7
C44 C45 C46 120.4(2)
C44 C45 H45 119.8
C46 C45 H45 119.8
C45 C46 C41 120.7(2)
C45 C46 C36 124.1(2)
C41 C46 C36 115.1(2)
N3 C51 C52 121.9(2)
N3 C51 C56 121.5(2)
C52 C51 C56 116.6(2)
C53 C52 C51 120.8(3)
C53 C52 H52 119.6
C51 C52 H52 119.6
C54 C53 C52 121.7(3)
C54 C53 H53 119.2
C52 C53 H53 119.2
C55 C54 C53 118.1(3)
C55 C54 H54 120.9
C53 C54 H54 120.9
C54 C55 C56 121.2(3)
C54 C55 H55 119.4
C56 C55 H55 119.4
C55 C56 C51 121.6(3)
C55 C56 H56 119.2
C51 C56 H56 119.2
C66 C61 C62 118.3(3)
C66 C61 N4 120.9(3)
C62 C61 N4 120.7(3)
C63 C62 C61 120.4(3)
C63 C62 H62 119.8
C61 C62 H62 119.8
C64 C63 C62 120.6(4)
C64 C63 H63 119.7
C62 C63 H63 119.7
C65 C64 C63 119.4(3)
C65 C64 H64 120.3
C63 C64 H64 120.3
C64 C65 C66 121.0(3)
C64 C65 H65 119.5
C66 C65 H65 119.5
C65 C66 C61 120.3(3)
C65 C66 H66 119.8
C61 C66 H66 119.8
C103 C101 C104 108.1(3)
C103 C101 C23 113.0(2)
C104 C101 C23 107.9(2)
C103 C101 C102 108.3(2)
C104 C101 C102 109.7(2)
C23 C101 C102 109.9(2)
C101 C102 H10A 109.5
C101 C102 H10B 109.5
H10A C102 H10B 109.5
C101 C102 H10C 109.5
H10A C102 H10C 109.5
H10B C102 H10C 109.5
C101 C103 H10D 109.5
C101 C103 H10E 109.5
H10D C103 H10E 109.5
C101 C103 H10F 109.5
H10D C103 H10F 109.5
H10E C103 H10F 109.5
C101 C104 H10G 109.5
C101 C104 H10H 109.5
H10G C104 H10H 109.5
C101 C104 H10I 109.5
H10G C104 H10I 109.5
H10H C104 H10I 109.5
C203 C201 C202 109.2(2)
C203 C201 C204 107.4(2)
C202 C201 C204 109.4(2)
C203 C201 C43 111.3(2)
C202 C201 C43 108.2(2)
C204 C201 C43 111.3(2)
C201 C202 H20A 109.5
C201 C202 H20B 109.5
H20A C202 H20B 109.5
C201 C202 H20C 109.5
H20A C202 H20C 109.5
H20B C202 H20C 109.5
C201 C203 H20D 109.5
C201 C203 H20E 109.5
H20D C203 H20E 109.5
C201 C203 H20F 109.5
H20D C203 H20F 109.5
H20E C203 H20F 109.5
C201 C204 H20G 109.5
C201 C204 H20H 109.5
H20G C204 H20H 109.5
C201 C204 H20I 109.5
H20G C204 H20I 109.5
H20H C204 H20I 109.5

loop_
_geom_bond_atom_site_label_1
_geom_bond_atom_site_label_2
_geom_bond_distance
Ir1 C21 2.002(2)
Ir1 C41 2.010(2)
Ir1 N1 2.044(2)
Ir1 N2 2.049(2)
Ir1 N3 2.188(2)
Ir1 N4 2.217(2)
N1 C12 1.351(3)
N1 C16 1.361(3)
N2 C32 1.349(3)
N2 C36 1.373(3)
N3 C3 1.372(3)
N3 C51 1.397(3)
N4 C5 1.323(3)
N4 C61 1.426(3)
N5 C3 1.383(3)
N5 C2 1.447(4)
N5 C1 1.455(3)
N6 C5 1.383(3)
N6 C7 1.447(4)
N6 C6 1.466(3)
C1 H1A 0.9800
C1 H1B 0.9800
C1 H1C 0.9800
C2 H2A 0.9800
C2 H2B 0.9800
C2 H2C 0.9800
C3 C4 1.381(3)
C4 C5 1.422(3)
C4 H4 0.9500
C6 H6A 0.9800
C6 H6B 0.9800
C6 H6C 0.9800
C7 H7A 0.9800
C7 H7B 0.9800
C7 H7C 0.9800
C12 C13 1.382(4)
C12 H12 0.9500
C13 C14 1.388(4)
C13 H13 0.9500
C14 C15 1.378(4)
C14 H14 0.9500
C15 C16 1.396(4)
C15 H15 0.9500
C16 C26 1.457(3)
C21 C26 1.409(3)
C21 C22 1.413(3)
C22 C23 1.388(4)
C22 H22 0.9500
C23 C24 1.403(4)
C23 C101 1.537(3)
C24 C25 1.387(4)
C24 H24 0.9500
C25 C26 1.400(3)
C25 H25 0.9500
C32 C33 1.378(4)
C32 H32 0.9500
C33 C34 1.386(4)
C33 H33 0.9500
C34 C35 1.375(4)
C34 H34 0.9500
C35 C36 1.388(4)
C35 H35 0.9500
C36 C46 1.457(3)
C41 C42 1.402(3)
C41 C46 1.408(3)
C42 C43 1.390(3)
C42 H42 0.9500
C43 C44 1.406(4)
C43 C201 1.540(3)
C44 C45 1.385(4)
C44 H44 0.9500
C45 C46 1.396(3)
C45 H45 0.9500
C51 C52 1.399(4)
C51 C56 1.403(4)
C52 C53 1.389(5)
C52 H52 0.9500
C53 C54 1.380(5)
C53 H53 0.9500
C54 C55 1.371(4)
C54 H54 0.9500
C55 C56 1.386(4)
C55 H55 0.9500
C56 H56 0.9500
C61 C66 1.393(4)
C61 C62 1.398(4)
C62 C63 1.389(5)
C62 H62 0.9500
C63 C64 1.374(6)
C63 H63 0.9500
C64 C65 1.373(6)
C64 H64 0.9500
C65 C66 1.389(4)
C65 H65 0.9500
C66 H66 0.9500
C101 C103 1.535(4)
C101 C104 1.536(4)
C101 C102 1.538(4)
C102 H10A 0.9800
C102 H10B 0.9800
C102 H10C 0.9800
C103 H10D 0.9800
C103 H10E 0.9800
C103 H10F 0.9800
C104 H10G 0.9800
C104 H10H 0.9800
C104 H10I 0.9800
C201 C203 1.536(4)
C201 C202 1.537(4)
C201 C204 1.539(4)
C202 H20A 0.9800
C202 H20B 0.9800
C202 H20C 0.9800
C203 H20D 0.9800
C203 H20E 0.9800
C203 H20F 0.9800
C204 H20G 0.9800
C204 H20H 0.9800
C204 H20I 0.9800
